data_2206764
loop_
_publ_author_name
'Hong, Xian-Lan'
'Li, Yi-Zhi'
'Bai, Jun-Feng'

_publ_section_title
;
 <i>catena</i>-Poly[[aquadipyridinezinc(II)]-\m-benzene-1,4-dioxyacetato]
;
_journal_coeditor_code OB6552
_journal_issue 9
_journal_name_full 'Acta Crystallographica Section E'
_journal_page_first m1863
_journal_page_last m1865
_journal_paper_doi 10.1107/S1600536805023676
_journal_volume 61
_journal_year 2005
_chemical_formula_iupac '[Zn (C10 H8 O6) (C5 H5 N)2 (H2 O)]'
_chemical_formula_moiety 'C20 H20 N2 O7 Zn'
_chemical_formula_sum 'C20 H20 N2 O7 Zn'
_chemical_formula_weight 465.75
_chemical_name_systematic
;
catena-Poly[[aquadipyridinezinc(II)]-\m-benzene-1,4-dioxyacetato]
;
_space_group_IT_number 15
_symmetry_cell_setting monoclinic
_symmetry_space_group_name_Hall '-C 2yc'
_symmetry_space_group_name_H-M 'C 1 2/c 1'
_atom_sites_solution_hydrogens geom
_atom_sites_solution_primary direct
_atom_sites_solution_secondary difmap
_audit_creation_method SHELXL-97
_cell_angle_alpha 90.00
_cell_angle_beta 104.76(3)
_cell_angle_gamma 90.00
_cell_formula_units_Z 4
_cell_length_a 15.579(3)
_cell_length_b 6.0883(12)
_cell_length_c 21.725(4)
_cell_measurement_reflns_used 25
_cell_measurement_temperature 293(2)
_cell_measurement_theta_max 20.45
_cell_measurement_theta_min 2.11
_cell_volume 1992.6(7)
_computing_cell_refinement XSCANS
_computing_data_collection 'XSCANS (Bruker, 2000)'
_computing_data_reduction XSCANS
_computing_molecular_graphics SHELXTL
_computing_publication_material SHELXTL
_computing_structure_refinement SHELXTL
_computing_structure_solution 'SHELXTL (Bruker, 2000)'
_diffrn_ambient_temperature 293(2)
_diffrn_measured_fraction_theta_full 0.998
_diffrn_measured_fraction_theta_max 0.998
_diffrn_measurement_device 'Siemens P4'
_diffrn_measurement_method 2\q/\w
_diffrn_radiation_monochromator graphite
_diffrn_radiation_source 'fine-focus sealed tube'
_diffrn_radiation_type MoK\a
_diffrn_radiation_wavelength 0.71073
_diffrn_reflns_av_R_equivalents 0.0501
_diffrn_reflns_av_sigmaI/netI 0.0683
_diffrn_reflns_limit_h_max 18
_diffrn_reflns_limit_h_min -14
_diffrn_reflns_limit_k_max 7
_diffrn_reflns_limit_k_min -7
_diffrn_reflns_limit_l_max 25
_diffrn_reflns_limit_l_min -25
_diffrn_reflns_number 4977
_diffrn_reflns_theta_full 25.03
_diffrn_reflns_theta_max 25.03
_diffrn_reflns_theta_min 1.94
_diffrn_standards_decay_% 0.001
_diffrn_standards_interval_count 97
_diffrn_standards_number 3
_exptl_absorpt_coefficient_mu 1.279
_exptl_absorpt_correction_T_max 0.68
_exptl_absorpt_correction_T_min 0.65
_exptl_absorpt_correction_type psi-scan
_exptl_absorpt_process_details '(XPREP; Bruker, 2000)'
_exptl_crystal_colour yellow
_exptl_crystal_density_diffrn 1.553
_exptl_crystal_density_method 'not measured'
_exptl_crystal_description prism
_exptl_crystal_F_000 960
_exptl_crystal_size_max 0.35
_exptl_crystal_size_mid 0.35
_exptl_crystal_size_min 0.30
_refine_diff_density_max 0.445
_refine_diff_density_min -0.615
_refine_ls_extinction_method none
_refine_ls_goodness_of_fit_ref 0.876
_refine_ls_hydrogen_treatment constr
_refine_ls_matrix_type full
_refine_ls_number_parameters 138
_refine_ls_number_reflns 1754
_refine_ls_number_restraints 0
_refine_ls_restrained_S_all 0.876
_refine_ls_R_factor_all 0.0658
_refine_ls_R_factor_gt 0.0421
_refine_ls_shift/su_max 0.000
_refine_ls_shift/su_mean 0.000
_refine_ls_structure_factor_coef Fsqd
_refine_ls_weighting_details 'calc w = 1/[\s^2^(Fo^2^)+(0.0241P)^2^] where P = (Fo^2^+2Fc^2^)/3'
_refine_ls_weighting_scheme calc
_refine_ls_wR_factor_gt 0.0823
_refine_ls_wR_factor_ref 0.0886
_reflns_number_gt 1227
_reflns_number_total 1754
_reflns_threshold_expression I>2\s(I)
_cod_data_source_file ob6552.cif
_cod_data_source_block I
_cod_original_sg_symbol_H-M 'C 2/c'
_cod_database_code 2206764

loop_
_symmetry_equiv_pos_as_xyz
'x, y, z'
'-x, y, -z+1/2'
'x+1/2, y+1/2, z'
'-x+1/2, y+1/2, -z+1/2'
'-x, -y, -z'
'x, -y, z-1/2'
'-x+1/2, -y+1/2, -z'
'x+1/2, -y+1/2, z-1/2'

loop_
_atom_site_label
_atom_site_fract_x
_atom_site_fract_y
_atom_site_fract_z
_atom_site_U_iso_or_equiv
_atom_site_adp_type
_atom_site_calc_flag
_atom_site_refinement_flags
_atom_site_occupancy
_atom_site_type_symbol
Zn1 0.5000 0.57043(10) 0.7500 0.0432(2) Uani d S 1 Zn
C1 0.3443(2) 0.3387(6) 0.78616(17) 0.0500(10) Uani d . 1 C
H1 0.3520 0.2373 0.7560 0.060 Uiso calc R 1 H
C2 0.2777(2) 0.3019(7) 0.81645(18) 0.0574(11) Uani d . 1 C
H2 0.2416 0.1785 0.8066 0.069 Uiso calc R 1 H
C3 0.2654(2) 0.4487(8) 0.86094(18) 0.0589(11) Uani d . 1 C
H3 0.2204 0.4289 0.8815 0.071 Uiso calc R 1 H
C4 0.3207(3) 0.6246(7) 0.87448(19) 0.0633(12) Uani d . 1 C
H4 0.3147 0.7261 0.9051 0.076 Uiso calc R 1 H
C5 0.3860(3) 0.6513(7) 0.84245(18) 0.0546(10) Uani d . 1 C
H5 0.4233 0.7725 0.8523 0.065 Uiso calc R 1 H
C6 0.4049(2) 0.3691(7) 0.63620(18) 0.0434(9) Uani d . 1 C
C7 0.3609(2) 0.3775(6) 0.56537(16) 0.0437(9) Uani d . 1 C
H7A 0.3017 0.4377 0.5594 0.052 Uiso calc R 1 H
H7B 0.3942 0.4777 0.5456 0.052 Uiso calc R 1 H
C8 0.4297(2) 0.0926(6) 0.51878(15) 0.0407(9) Uani d . 1 C
C9 0.5124(2) 0.1892(6) 0.53611(16) 0.0462(9) Uani d . 1 C
H9 0.5213 0.3160 0.5608 0.055 Uiso calc R 1 H
C10 0.4182(2) -0.0965(6) 0.48347(16) 0.0462(9) Uani d . 1 C
H10 0.3627 -0.1634 0.4725 0.055 Uiso calc R 1 H
N1 0.39817(18) 0.5121(5) 0.79810(13) 0.0425(8) Uani d . 1 N
O1 0.5000 0.9029(5) 0.7500 0.0612(10) Uani d S 1 O
H1A 0.5328 0.9478 0.7834 0.092 Uiso calc R 1 H
O2 0.41024(15) 0.5530(4) 0.66347(11) 0.0498(6) Uani d . 1 O
O3 0.43308(17) 0.1942(5) 0.66094(12) 0.0662(8) Uani d . 1 O
O4 0.35411(15) 0.1738(4) 0.53345(11) 0.0498(7) Uani d . 1 O

loop_
_atom_site_aniso_label
_atom_site_aniso_U_11
_atom_site_aniso_U_22
_atom_site_aniso_U_33
_atom_site_aniso_U_12
_atom_site_aniso_U_13
_atom_site_aniso_U_23
Zn1 0.0431(4) 0.0361(4) 0.0510(4) 0.000 0.0131(3) 0.000
C1 0.050(2) 0.051(2) 0.051(2) -0.003(2) 0.016(2) -0.0089(19)
C2 0.044(2) 0.071(3) 0.058(3) -0.012(2) 0.014(2) -0.002(2)
C3 0.045(2) 0.086(3) 0.048(2) 0.013(2) 0.015(2) 0.003(2)
C4 0.059(3) 0.077(3) 0.057(3) 0.011(2) 0.020(2) -0.016(2)
C5 0.049(2) 0.053(2) 0.060(3) 0.0005(19) 0.010(2) -0.010(2)
C6 0.030(2) 0.056(3) 0.047(2) -0.0068(18) 0.0154(18) 0.000(2)
C7 0.045(2) 0.044(2) 0.042(2) 0.0051(17) 0.0094(17) -0.0005(17)
C8 0.040(2) 0.049(2) 0.0325(19) 0.0016(18) 0.0089(16) -0.0010(17)
C9 0.046(2) 0.043(2) 0.048(2) -0.0059(18) 0.0097(18) -0.0139(18)
C10 0.040(2) 0.052(3) 0.045(2) -0.0077(18) 0.0081(17) -0.0109(19)
N1 0.0362(17) 0.046(2) 0.0437(18) 0.0027(14) 0.0076(14) -0.0047(14)
O1 0.080(3) 0.036(2) 0.054(3) 0.000 -0.007(2) 0.000
O2 0.0443(15) 0.0510(16) 0.0529(16) -0.0006(13) 0.0103(12) -0.0131(14)
O3 0.0688(19) 0.071(2) 0.0540(18) 0.0013(16) 0.0072(14) 0.0219(16)
O4 0.0444(15) 0.0532(16) 0.0523(16) -0.0024(12) 0.0133(12) -0.0173(13)

loop_
_atom_type_symbol
_atom_type_description
_atom_type_scat_dispersion_real
_atom_type_scat_dispersion_imag
_atom_type_scat_source
C C 0.0033 0.0016 'International Tables Vol C Tables 4.2.6.8 and 6.1.1.4'
H H 0.0000 0.0000 'International Tables Vol C Tables 4.2.6.8 and 6.1.1.4'
N N 0.0061 0.0033 'International Tables Vol C Tables 4.2.6.8 and 6.1.1.4'
O O 0.0106 0.0060 'International Tables Vol C Tables 4.2.6.8 and 6.1.1.4'
Zn Zn 0.2839 1.4301 'International Tables Vol C Tables 4.2.6.8 and 6.1.1.4'

loop_
_geom_angle_atom_site_label_1
_geom_angle_atom_site_label_2
_geom_angle_atom_site_label_3
_geom_angle_site_symmetry_1
_geom_angle_site_symmetry_3
_geom_angle
_geom_angle_publ_flag
O1 Zn1 O2 . 2_656 92.99(8) no
O1 Zn1 O2 . . 92.99(7) yes
O2 Zn1 O2 2_656 . 174.03(15) yes
O1 Zn1 N1 . . 99.55(8) yes
O2 Zn1 N1 2_656 . 87.75(10) no
O2 Zn1 N1 . . 91.26(10) yes
O1 Zn1 N1 . 2_656 99.55(8) no
O2 Zn1 N1 2_656 2_656 91.26(10) no
O2 Zn1 N1 . 2_656 87.75(10) yes
N1 Zn1 N1 . 2_656 160.90(16) yes
N1 C1 C2 . . 123.2(4) ?
N1 C1 H1 . . 118.4 ?
C2 C1 H1 . . 118.4 ?
C3 C2 C1 . . 119.2(4) ?
C3 C2 H2 . . 120.4 ?
C1 C2 H2 . . 120.4 ?
C4 C3 C2 . . 118.3(4) ?
C4 C3 H3 . . 120.9 ?
C2 C3 H3 . . 120.9 ?
C3 C4 C5 . . 119.4(4) ?
C3 C4 H4 . . 120.3 ?
C5 C4 H4 . . 120.3 ?
N1 C5 C4 . . 123.3(4) ?
N1 C5 H5 . . 118.4 ?
C4 C5 H5 . . 118.4 ?
O3 C6 O2 . . 126.5(4) ?
O3 C6 C7 . . 119.6(4) ?
O2 C6 C7 . . 113.9(3) ?
O4 C7 C6 . . 115.3(3) ?
O4 C7 H7A . . 108.5 ?
C6 C7 H7A . . 108.5 ?
O4 C7 H7B . . 108.5 ?
C6 C7 H7B . . 108.5 ?
H7A C7 H7B . . 107.5 ?
C10 C8 C9 . . 119.4(3) ?
C10 C8 O4 . . 115.5(3) ?
C9 C8 O4 . . 125.0(3) ?
C8 C9 C10 . 5_656 119.5(3) ?
C8 C9 H9 . . 120.2 ?
C10 C9 H9 5_656 . 120.2 ?
C8 C10 C9 . 5_656 121.0(3) ?
C8 C10 H10 . . 119.5 ?
C9 C10 H10 5_656 . 119.5 ?
C1 N1 C5 . . 116.5(3) ?
C1 N1 Zn1 . . 123.0(2) ?
C5 N1 Zn1 . . 120.5(3) ?
Zn1 O1 H1A . . 109.5 ?
C6 O2 Zn1 . . 115.3(2) ?
C8 O4 C7 . . 117.7(3) ?

loop_
_geom_bond_atom_site_label_1
_geom_bond_atom_site_label_2
_geom_bond_site_symmetry_2
_geom_bond_distance
_geom_bond_publ_flag
Zn1 O1 . 2.024(3) yes
Zn1 O2 2_656 2.040(2) no
Zn1 O2 . 2.040(2) yes
Zn1 N1 . 2.140(3) yes
Zn1 N1 2_656 2.140(3) no
C1 N1 . 1.332(4) ?
C1 C2 . 1.382(5) ?
C1 H1 . 0.9300 ?
C2 C3 . 1.365(5) ?
C2 H2 . 0.9300 ?
C3 C4 . 1.359(6) ?
C3 H3 . 0.9300 ?
C4 C5 . 1.380(5) ?
C4 H4 . 0.9300 ?
C5 N1 . 1.332(4) ?
C5 H5 . 0.9300 ?
C6 O3 . 1.223(4) ?
C6 O2 . 1.259(4) ?
C6 C7 . 1.518(5) ?
C7 O4 . 1.411(4) ?
C7 H7A . 0.9700 ?
C7 H7B . 0.9700 ?
C8 C10 . 1.369(5) ?
C8 C9 . 1.379(4) ?
C8 O4 . 1.387(4) ?
C9 C10 5_656 1.380(4) ?
C9 H9 . 0.9300 ?
C10 C9 5_656 1.380(4) ?
C10 H10 . 0.9300 ?
O1 H1A . 0.8200 ?

loop_
_geom_hbond_atom_site_label_D
_geom_hbond_atom_site_label_H
_geom_hbond_atom_site_label_A
_geom_hbond_site_symmetry_A
_geom_hbond_distance_DH
_geom_hbond_distance_HA
_geom_hbond_distance_DA
_geom_hbond_angle_DHA
O1 H1A O3 2_666 0.82 1.92 2.636(4) 146
